data_4069793
loop_
_publ_author_name
'Gunay, Ahmet'
'M\"uller, Christian'
'Lachicotte, Rene J.'
'Brennessel, William W.'
'Jones, William D.'

_publ_section_title
;
 Reactivity Differences of Pt0Phosphine Complexes in C&#x2212;C Bond
 Activation of Asymmetric Acetylenes
;
_journal_issue 22
_journal_name_full Organometallics
_journal_page_first 6524
_journal_paper_doi 10.1021/om900413a
_journal_volume 28
_journal_year 2009
_chemical_formula_moiety 'C30 H54 P2 Pt'
_chemical_formula_sum 'C30 H54 P2 Pt'
_chemical_formula_weight 671.76
_chemical_name_common '2c, (dtbpe)Pt(tBuCCPh)'
_chemical_name_systematic
;
 ?
;
_space_group_IT_number 14
_symmetry_cell_setting monoclinic
_symmetry_space_group_name_Hall '-P 2ybc'
_symmetry_space_group_name_H-M 'P 1 21/c 1'
_atom_sites_solution_hydrogens geom
_atom_sites_solution_primary direct
_atom_sites_solution_secondary difmap
_audit_creation_method SHELXL-97
_cell_angle_alpha 90.00
_cell_angle_beta 90.922(2)
_cell_angle_gamma 90.00
_cell_formula_units_Z 8
_cell_length_a 14.5883(17)
_cell_length_b 20.048(2)
_cell_length_c 21.095(2)
_cell_measurement_reflns_used 4020
_cell_measurement_temperature 100.0(1)
_cell_measurement_theta_max 32.34
_cell_measurement_theta_min 2.66
_cell_volume 6168.8(11)
_computing_cell_refinement 'SAINT (Bruker, 2006)'
_computing_data_collection 'APEX2 (Bruker, 2006)'
_computing_data_reduction 'SAINT (Bruker, 2006)'
_computing_molecular_graphics 'SHELXTL (Bruker, 2000)'
_computing_publication_material 'SHELXTL (Bruker, 2000)'
_computing_structure_refinement 'SHELXL-97 (Sheldrick, 1997)'
_computing_structure_solution 'SIR97 (Altomare et al., 1999)'
_diffrn_ambient_temperature 100.0(1)
_diffrn_measured_fraction_theta_full 0.994
_diffrn_measured_fraction_theta_max 0.994
_diffrn_measurement_device_type 'Bruker SMART APEX II CCD Platform'
_diffrn_measurement_method 'area detector, \w scans per \f'
_diffrn_radiation_monochromator graphite
_diffrn_radiation_source 'fine-focus sealed tube'
_diffrn_radiation_type MoK\a
_diffrn_radiation_wavelength 0.71073
_diffrn_reflns_av_R_equivalents 0.0924
_diffrn_reflns_av_sigmaI/netI 0.0756
_diffrn_reflns_limit_h_max 21
_diffrn_reflns_limit_h_min -21
_diffrn_reflns_limit_k_max 29
_diffrn_reflns_limit_k_min -29
_diffrn_reflns_limit_l_max 31
_diffrn_reflns_limit_l_min -31
_diffrn_reflns_number 108515
_diffrn_reflns_theta_full 32.03
_diffrn_reflns_theta_max 32.03
_diffrn_reflns_theta_min 1.73
_exptl_absorpt_coefficient_mu 4.669
_exptl_absorpt_correction_T_max 0.6225
_exptl_absorpt_correction_T_min 0.5310
_exptl_absorpt_correction_type multi-scan
_exptl_absorpt_process_details 'SADABS (Sheldrick, 2007)'
_exptl_crystal_colour colorless
_exptl_crystal_density_diffrn 1.447
_exptl_crystal_density_method 'not measured'
_exptl_crystal_description block
_exptl_crystal_F_000 2736
_exptl_crystal_size_max 0.14
_exptl_crystal_size_mid 0.12
_exptl_crystal_size_min 0.10
_refine_diff_density_max 1.213
_refine_diff_density_min -1.758
_refine_diff_density_rms 0.190
_refine_ls_extinction_method none
_refine_ls_goodness_of_fit_ref 0.997
_refine_ls_hydrogen_treatment constr
_refine_ls_matrix_type full
_refine_ls_number_parameters 625
_refine_ls_number_reflns 21334
_refine_ls_number_restraints 0
_refine_ls_restrained_S_all 0.997
_refine_ls_R_factor_all 0.0760
_refine_ls_R_factor_gt 0.0389
_refine_ls_shift/su_max 0.003
_refine_ls_shift/su_mean 0.000
_refine_ls_structure_factor_coef Fsqd
_refine_ls_weighting_details 'calc w=1/[\s^2^(Fo^2^)+(0.0179P)^2^+0.0000P] where P=(Fo^2^+2Fc^2^)/3'
_refine_ls_weighting_scheme calc
_refine_ls_wR_factor_gt 0.0572
_refine_ls_wR_factor_ref 0.0657
_reflns_number_gt 14780
_reflns_number_total 21334
_reflns_threshold_expression >2sigma(I)
_cod_data_source_file om900413a_si_002.cif
_cod_data_source_block jonag21_2c
_cod_original_cell_volume 6168.6(12)
_cod_database_code 4069793

loop_
_symmetry_equiv_pos_as_xyz
'x, y, z'
'-x, y+1/2, -z+1/2'
'-x, -y, -z'
'x, -y-1/2, z-1/2'

loop_
_atom_site_label
_atom_site_type_symbol
_atom_site_fract_x
_atom_site_fract_y
_atom_site_fract_z
_atom_site_U_iso_or_equiv
_atom_site_adp_type
_atom_site_occupancy
_atom_site_symmetry_multiplicity
_atom_site_calc_flag
_atom_site_refinement_flags
Pt1 Pt 0.877284(9) 0.254511(6) 0.981428(6) 0.01306(3) Uani 1 1 d .
P1 P 0.87195(7) 0.32835(5) 0.89925(4) 0.01607(19) Uani 1 1 d .
P2 P 0.87876(6) 0.34305(5) 1.04918(4) 0.01520(19) Uani 1 1 d .
C1 C 0.8740(2) 0.15728(17) 0.95254(17) 0.0161(7) Uani 1 1 d .
C2 C 0.8811(2) 0.15743(17) 1.01334(17) 0.0169(7) Uani 1 1 d .
C3 C 0.8668(3) 0.11299(17) 0.89782(16) 0.0158(7) Uani 1 1 d .
C4 C 0.9443(3) 0.09045(19) 0.86596(18) 0.0234(8) Uani 1 1 d .
H4A H 1.0033 0.1052 0.8794 0.028 Uiso 1 1 calc R
C5 C 0.9364(3) 0.04687(19) 0.81497(18) 0.0246(9) Uani 1 1 d .
H5A H 0.9899 0.0328 0.7936 0.029 Uiso 1 1 calc R
C6 C 0.8516(3) 0.02385(18) 0.79519(18) 0.0227(8) Uani 1 1 d .
H6A H 0.8466 -0.0069 0.7610 0.027 Uiso 1 1 calc R
C7 C 0.7740(3) 0.04585(19) 0.82543(18) 0.0252(9) Uani 1 1 d .
H7A H 0.7154 0.0304 0.8119 0.030 Uiso 1 1 calc R
C8 C 0.7813(3) 0.09034(19) 0.87542(19) 0.0250(9) Uani 1 1 d .
H8A H 0.7271 0.1059 0.8950 0.030 Uiso 1 1 calc R
C9 C 0.8929(3) 0.10683(18) 1.06699(17) 0.0196(8) Uani 1 1 d .
C10 C 0.8762(3) 0.03707(18) 1.03888(19) 0.0283(10) Uani 1 1 d .
H10A H 0.8887 0.0032 1.0714 0.042 Uiso 1 1 calc R
H10B H 0.9168 0.0301 1.0030 0.042 Uiso 1 1 calc R
H10C H 0.8122 0.0334 1.0244 0.042 Uiso 1 1 calc R
C11 C 0.9917(3) 0.1111(2) 1.0933(2) 0.0311(10) Uani 1 1 d .
H11A H 1.0037 0.1564 1.1089 0.047 Uiso 1 1 calc R
H11B H 1.0348 0.1005 1.0595 0.047 Uiso 1 1 calc R
H11C H 0.9997 0.0793 1.1282 0.047 Uiso 1 1 calc R
C12 C 0.8256(3) 0.1194(2) 1.11962(18) 0.0293(10) Uani 1 1 d .
H12A H 0.8378 0.1631 1.1387 0.044 Uiso 1 1 calc R
H12B H 0.8324 0.0846 1.1520 0.044 Uiso 1 1 calc R
H12C H 0.7629 0.1185 1.1022 0.044 Uiso 1 1 calc R
C13 C 0.9822(3) 0.33432(19) 0.85319(17) 0.0202(8) Uani 1 1 d .
C14 C 1.0151(3) 0.2634(2) 0.83751(19) 0.0298(10) Uani 1 1 d .
H14A H 1.0745 0.2658 0.8166 0.045 Uiso 1 1 calc R
H14B H 0.9703 0.2418 0.8092 0.045 Uiso 1 1 calc R
H14C H 1.0215 0.2376 0.8767 0.045 Uiso 1 1 calc R
C15 C 1.0549(3) 0.3654(2) 0.89788(19) 0.0270(9) Uani 1 1 d .
H15A H 1.1145 0.3654 0.8771 0.041 Uiso 1 1 calc R
H15B H 1.0591 0.3393 0.9371 0.041 Uiso 1 1 calc R
H15C H 1.0374 0.4114 0.9079 0.041 Uiso 1 1 calc R
C16 C 0.9785(3) 0.3768(2) 0.79304(18) 0.0291(10) Uani 1 1 d .
H16A H 1.0405 0.3818 0.7764 0.044 Uiso 1 1 calc R
H16B H 0.9534 0.4208 0.8030 0.044 Uiso 1 1 calc R
H16C H 0.9392 0.3549 0.7612 0.044 Uiso 1 1 calc R
C17 C 0.7718(3) 0.31961(18) 0.84188(17) 0.0191(8) Uani 1 1 d .
C18 C 0.7880(3) 0.26126(18) 0.79640(17) 0.0247(9) Uani 1 1 d .
H18A H 0.7308 0.2506 0.7737 0.037 Uiso 1 1 calc R
H18B H 0.8087 0.2222 0.8206 0.037 Uiso 1 1 calc R
H18C H 0.8350 0.2737 0.7659 0.037 Uiso 1 1 calc R
C19 C 0.7497(3) 0.38279(19) 0.80322(18) 0.0252(9) Uani 1 1 d .
H19A H 0.6954 0.3748 0.7763 0.038 Uiso 1 1 calc R
H19B H 0.8019 0.3939 0.7765 0.038 Uiso 1 1 calc R
H19C H 0.7377 0.4199 0.8322 0.038 Uiso 1 1 calc R
C20 C 0.6868(3) 0.3035(2) 0.88086(17) 0.0245(9) Uani 1 1 d .
H20A H 0.6352 0.2932 0.8522 0.037 Uiso 1 1 calc R
H20B H 0.6713 0.3421 0.9071 0.037 Uiso 1 1 calc R
H20C H 0.6995 0.2650 0.9082 0.037 Uiso 1 1 calc R
C21 C 0.9782(3) 0.35039(18) 1.10759(17) 0.0198(8) Uani 1 1 d .
C22 C 0.9624(3) 0.3029(2) 1.16404(17) 0.0256(9) Uani 1 1 d .
H22A H 1.0202 0.2968 1.1877 0.038 Uiso 1 1 calc R
H22B H 0.9407 0.2597 1.1482 0.038 Uiso 1 1 calc R
H22C H 0.9165 0.3222 1.1920 0.038 Uiso 1 1 calc R
C23 C 0.9974(3) 0.42123(19) 1.13273(19) 0.0276(9) Uani 1 1 d .
H23A H 1.0515 0.4204 1.1609 0.041 Uiso 1 1 calc R
H23B H 0.9443 0.4371 1.1563 0.041 Uiso 1 1 calc R
H23C H 1.0086 0.4513 1.0970 0.041 Uiso 1 1 calc R
C24 C 1.0638(3) 0.3262(2) 1.07352(19) 0.0263(9) Uani 1 1 d .
H24A H 1.1148 0.3223 1.1041 0.039 Uiso 1 1 calc R
H24B H 1.0798 0.3582 1.0404 0.039 Uiso 1 1 calc R
H24C H 1.0515 0.2825 1.0543 0.039 Uiso 1 1 calc R
C25 C 0.7681(3) 0.35680(18) 1.09242(17) 0.0196(8) Uani 1 1 d .
C26 C 0.7386(3) 0.29134(19) 1.12317(17) 0.0227(8) Uani 1 1 d .
H26A H 0.6778 0.2969 1.1415 0.034 Uiso 1 1 calc R
H26B H 0.7828 0.2791 1.1566 0.034 Uiso 1 1 calc R
H26C H 0.7362 0.2560 1.0910 0.034 Uiso 1 1 calc R
C27 C 0.6943(3) 0.37519(19) 1.04324(18) 0.0242(9) Uani 1 1 d .
H27A H 0.6345 0.3771 1.0637 0.036 Uiso 1 1 calc R
H27B H 0.6926 0.3414 1.0096 0.036 Uiso 1 1 calc R
H27C H 0.7084 0.4188 1.0249 0.036 Uiso 1 1 calc R
C28 C 0.7702(3) 0.4124(2) 1.14279(19) 0.0299(10) Uani 1 1 d .
H28A H 0.7084 0.4189 1.1593 0.045 Uiso 1 1 calc R
H28B H 0.7915 0.4540 1.1236 0.045 Uiso 1 1 calc R
H28C H 0.8120 0.3997 1.1776 0.045 Uiso 1 1 calc R
C31 C 0.8543(3) 0.41305(17) 0.93280(16) 0.0174(7) Uani 1 1 d .
H31A H 0.8841 0.4463 0.9052 0.021 Uiso 1 1 calc R
H31B H 0.7878 0.4230 0.9329 0.021 Uiso 1 1 calc R
C32 C 0.8930(3) 0.42007(17) 1.00049(17) 0.0193(8) Uani 1 1 d .
H32A H 0.8618 0.4576 1.0217 0.023 Uiso 1 1 calc R
H32B H 0.9591 0.4310 0.9985 0.023 Uiso 1 1 calc R
Pt2 Pt 0.374335(9) 0.224423(6) 0.886154(6) 0.01242(3) Uani 1 1 d .
P3 P 0.38204(7) 0.15273(5) 0.96986(4) 0.01606(19) Uani 1 1 d .
P4 P 0.37687(7) 0.13507(5) 0.81963(4) 0.01427(19) Uani 1 1 d .
C33 C 0.3686(2) 0.32232(17) 0.91329(16) 0.0154(7) Uani 1 1 d .
C34 C 0.3680(2) 0.31968(17) 0.85150(17) 0.0169(7) Uani 1 1 d .
C35 C 0.3670(3) 0.36818(17) 0.96685(17) 0.0167(8) Uani 1 1 d .
C36 C 0.4470(3) 0.39591(18) 0.99253(18) 0.0211(8) Uani 1 1 d .
H36A H 0.5046 0.3835 0.9756 0.025 Uiso 1 1 calc R
C37 C 0.4444(3) 0.44104(18) 1.04203(18) 0.0232(8) Uani 1 1 d .
H37A H 0.4999 0.4591 1.0589 0.028 Uiso 1 1 calc R
C38 C 0.3606(3) 0.46005(18) 1.06726(17) 0.0210(8) Uani 1 1 d .
H38A H 0.3584 0.4923 1.1002 0.025 Uiso 1 1 calc R
C39 C 0.2809(3) 0.43161(18) 1.04386(19) 0.0242(9) Uani 1 1 d .
H39A H 0.2236 0.4433 1.0616 0.029 Uiso 1 1 calc R
C40 C 0.2838(3) 0.38607(18) 0.99459(18) 0.0207(8) Uani 1 1 d .
H40A H 0.2284 0.3666 0.9793 0.025 Uiso 1 1 calc R
C41 C 0.3667(3) 0.36894(18) 0.79740(17) 0.0196(8) Uani 1 1 d .
C42 C 0.2966(3) 0.3484(2) 0.74643(18) 0.0323(10) Uani 1 1 d .
H42A H 0.3154 0.3061 0.7274 0.048 Uiso 1 1 calc R
H42B H 0.2931 0.3830 0.7136 0.048 Uiso 1 1 calc R
H42C H 0.2363 0.3430 0.7656 0.048 Uiso 1 1 calc R
C43 C 0.3387(3) 0.43806(18) 0.82293(18) 0.0243(9) Uani 1 1 d .
H43A H 0.3340 0.4698 0.7877 0.036 Uiso 1 1 calc R
H43B H 0.3851 0.4537 0.8536 0.036 Uiso 1 1 calc R
H43C H 0.2793 0.4346 0.8437 0.036 Uiso 1 1 calc R
C44 C 0.4626(3) 0.3726(2) 0.7694(2) 0.0322(10) Uani 1 1 d .
H44A H 0.4814 0.3280 0.7556 0.048 Uiso 1 1 calc R
H44B H 0.5061 0.3891 0.8016 0.048 Uiso 1 1 calc R
H44C H 0.4619 0.4029 0.7329 0.048 Uiso 1 1 calc R
C45 C 0.4958(3) 0.15335(18) 1.01409(17) 0.0204(8) Uani 1 1 d .
C46 C 0.4998(3) 0.1113(2) 1.07499(19) 0.0290(10) Uani 1 1 d .
H46A H 0.5633 0.1091 1.0909 0.044 Uiso 1 1 calc R
H46B H 0.4778 0.0661 1.0658 0.044 Uiso 1 1 calc R
H46C H 0.4611 0.1317 1.1072 0.044 Uiso 1 1 calc R
C47 C 0.5236(3) 0.22572(19) 1.02835(19) 0.0270(9) Uani 1 1 d .
H47A H 0.5854 0.2265 1.0472 0.041 Uiso 1 1 calc R
H47B H 0.4803 0.2453 1.0581 0.041 Uiso 1 1 calc R
H47C H 0.5229 0.2515 0.9889 0.041 Uiso 1 1 calc R
C48 C 0.5680(3) 0.1254(2) 0.96895(18) 0.0276(9) Uani 1 1 d .
H48A H 0.6288 0.1282 0.9892 0.041 Uiso 1 1 calc R
H48B H 0.5675 0.1515 0.9297 0.041 Uiso 1 1 calc R
H48C H 0.5538 0.0787 0.9592 0.041 Uiso 1 1 calc R
C49 C 0.2862(3) 0.15868(18) 1.02880(17) 0.0201(8) Uani 1 1 d .
C50 C 0.3021(3) 0.21865(18) 1.07305(17) 0.0260(9) Uani 1 1 d .
H50A H 0.2462 0.2275 1.0968 0.039 Uiso 1 1 calc R
H50B H 0.3176 0.2580 1.0478 0.039 Uiso 1 1 calc R
H50C H 0.3526 0.2087 1.1027 0.039 Uiso 1 1 calc R
C51 C 0.2714(3) 0.09538(19) 1.06849(17) 0.0261(9) Uani 1 1 d .
H51A H 0.2191 0.1020 1.0964 0.039 Uiso 1 1 calc R
H51B H 0.3266 0.0863 1.0942 0.039 Uiso 1 1 calc R
H51C H 0.2592 0.0575 1.0402 0.039 Uiso 1 1 calc R
C52 C 0.1972(3) 0.1719(2) 0.99090(18) 0.0276(9) Uani 1 1 d .
H52A H 0.1479 0.1828 1.0202 0.041 Uiso 1 1 calc R
H52B H 0.1805 0.1320 0.9665 0.041 Uiso 1 1 calc R
H52C H 0.2065 0.2093 0.9618 0.041 Uiso 1 1 calc R
C53 C 0.4699(3) 0.13165(18) 0.75823(17) 0.0201(8) Uani 1 1 d .
C54 C 0.4942(3) 0.06125(19) 0.73503(19) 0.0259(9) Uani 1 1 d .
H54A H 0.5435 0.0641 0.7042 0.039 Uiso 1 1 calc R
H54B H 0.4400 0.0408 0.7150 0.039 Uiso 1 1 calc R
H54C H 0.5145 0.0340 0.7712 0.039 Uiso 1 1 calc R
C55 C 0.5564(3) 0.1609(2) 0.79019(18) 0.0267(9) Uani 1 1 d .
H55A H 0.6057 0.1634 0.7593 0.040 Uiso 1 1 calc R
H55B H 0.5756 0.1323 0.8256 0.040 Uiso 1 1 calc R
H55C H 0.5430 0.2058 0.8060 0.040 Uiso 1 1 calc R
C56 C 0.4449(3) 0.17504(19) 0.70081(17) 0.0249(9) Uani 1 1 d .
H56A H 0.4991 0.1809 0.6745 0.037 Uiso 1 1 calc R
H56B H 0.4236 0.2187 0.7153 0.037 Uiso 1 1 calc R
H56C H 0.3962 0.1533 0.6759 0.037 Uiso 1 1 calc R
C57 C 0.2639(2) 0.11392(18) 0.77926(17) 0.0191(8) Uani 1 1 d .
C58 C 0.1973(3) 0.0958(2) 0.83165(19) 0.0314(10) Uani 1 1 d .
H58A H 0.1364 0.0874 0.8130 0.047 Uiso 1 1 calc R
H58B H 0.1937 0.1328 0.8619 0.047 Uiso 1 1 calc R
H58C H 0.2191 0.0557 0.8537 0.047 Uiso 1 1 calc R
C59 C 0.2249(3) 0.17541(19) 0.74542(19) 0.0271(9) Uani 1 1 d .
H59A H 0.1622 0.1660 0.7305 0.041 Uiso 1 1 calc R
H59B H 0.2632 0.1865 0.7092 0.041 Uiso 1 1 calc R
H59C H 0.2242 0.2132 0.7749 0.041 Uiso 1 1 calc R
C60 C 0.2659(3) 0.05518(19) 0.73271(19) 0.0261(9) Uani 1 1 d .
H60A H 0.2033 0.0447 0.7185 0.039 Uiso 1 1 calc R
H60B H 0.2930 0.0162 0.7538 0.039 Uiso 1 1 calc R
H60C H 0.3028 0.0672 0.6960 0.039 Uiso 1 1 calc R
C63 C 0.3704(3) 0.06683(17) 0.93822(17) 0.0209(8) Uani 1 1 d .
H63A H 0.4067 0.0361 0.9654 0.025 Uiso 1 1 calc R
H63B H 0.3054 0.0531 0.9403 0.025 Uiso 1 1 calc R
C64 C 0.4027(3) 0.06019(17) 0.86908(17) 0.0199(8) Uani 1 1 d .
H64A H 0.3726 0.0208 0.8495 0.024 Uiso 1 1 calc R
H64B H 0.4697 0.0522 0.8694 0.024 Uiso 1 1 calc R

loop_
_atom_site_aniso_label
_atom_site_aniso_U_11
_atom_site_aniso_U_22
_atom_site_aniso_U_33
_atom_site_aniso_U_23
_atom_site_aniso_U_13
_atom_site_aniso_U_12
Pt1 0.01424(6) 0.01215(7) 0.01282(6) -0.00100(5) 0.00085(5) 0.00006(5)
P1 0.0187(5) 0.0155(5) 0.0140(5) -0.0002(4) 0.0013(4) 0.0006(4)
P2 0.0148(5) 0.0163(5) 0.0144(4) -0.0027(4) 0.0002(4) -0.0005(4)
C1 0.0144(18) 0.0164(18) 0.0176(18) -0.0026(14) 0.0012(14) 0.0010(14)
C2 0.0196(19) 0.0144(18) 0.0169(18) 0.0000(14) 0.0016(15) -0.0006(14)
C3 0.0211(19) 0.0118(17) 0.0145(18) 0.0002(13) -0.0005(15) 0.0006(14)
C4 0.020(2) 0.025(2) 0.024(2) -0.0068(16) -0.0009(16) 0.0029(16)
C5 0.024(2) 0.024(2) 0.025(2) -0.0062(16) 0.0050(17) -0.0015(16)
C6 0.029(2) 0.020(2) 0.0192(19) -0.0053(15) -0.0014(16) 0.0028(16)
C7 0.021(2) 0.030(2) 0.024(2) -0.0077(17) -0.0060(17) -0.0007(17)
C8 0.020(2) 0.027(2) 0.028(2) -0.0050(17) 0.0022(17) 0.0016(16)
C9 0.025(2) 0.018(2) 0.0167(19) 0.0031(14) 0.0051(16) 0.0004(16)
C10 0.045(3) 0.015(2) 0.025(2) 0.0027(16) 0.0021(19) -0.0024(18)
C11 0.030(2) 0.026(2) 0.037(3) 0.0152(19) -0.004(2) -0.0017(18)
C12 0.041(3) 0.027(2) 0.021(2) 0.0048(17) 0.0065(19) -0.0028(19)
C13 0.020(2) 0.025(2) 0.0158(18) -0.0015(15) 0.0032(15) 0.0001(16)
C14 0.026(2) 0.033(3) 0.030(2) -0.0030(18) 0.0064(17) 0.0047(18)
C15 0.019(2) 0.035(2) 0.027(2) -0.0017(18) 0.0039(17) -0.0030(17)
C16 0.032(2) 0.036(3) 0.020(2) 0.0029(17) 0.0015(18) -0.0059(19)
C17 0.023(2) 0.019(2) 0.0153(18) 0.0003(14) -0.0034(15) -0.0046(15)
C18 0.030(2) 0.024(2) 0.0200(19) -0.0034(15) -0.0029(16) -0.0035(16)
C19 0.027(2) 0.028(2) 0.021(2) 0.0037(16) -0.0027(17) 0.0026(17)
C20 0.019(2) 0.032(2) 0.022(2) -0.0019(17) -0.0045(16) -0.0021(17)
C21 0.021(2) 0.020(2) 0.0191(19) -0.0030(15) -0.0010(15) -0.0030(15)
C22 0.022(2) 0.034(2) 0.021(2) 0.0038(17) -0.0059(16) -0.0054(17)
C23 0.025(2) 0.031(2) 0.026(2) -0.0078(18) -0.0050(18) -0.0077(17)
C24 0.019(2) 0.032(2) 0.027(2) -0.0033(17) -0.0008(17) 0.0005(17)
C25 0.023(2) 0.021(2) 0.0147(18) -0.0054(14) 0.0023(15) 0.0009(15)
C26 0.0177(19) 0.032(2) 0.0184(19) 0.0006(16) -0.0005(15) -0.0023(16)
C27 0.018(2) 0.027(2) 0.027(2) -0.0002(17) 0.0027(16) 0.0047(16)
C28 0.028(2) 0.033(3) 0.028(2) -0.0139(18) 0.0051(18) -0.0023(18)
C31 0.0193(19) 0.0164(19) 0.0163(18) 0.0011(14) -0.0033(15) 0.0001(14)
C32 0.023(2) 0.0155(19) 0.0196(19) -0.0026(14) -0.0004(15) -0.0019(15)
Pt2 0.01466(6) 0.01103(6) 0.01158(6) -0.00039(5) 0.00016(5) 0.00028(5)
P3 0.0198(5) 0.0143(5) 0.0141(5) 0.0002(3) 0.0003(4) 0.0001(4)
P4 0.0149(4) 0.0144(5) 0.0135(4) -0.0016(3) 0.0008(3) 0.0002(3)
C33 0.0174(18) 0.0118(17) 0.0169(18) -0.0013(13) 0.0009(14) 0.0005(13)
C34 0.0198(19) 0.0128(18) 0.0180(18) 0.0016(14) 0.0017(15) 0.0021(14)
C35 0.025(2) 0.0090(17) 0.0166(18) 0.0028(13) 0.0009(15) 0.0010(14)
C36 0.019(2) 0.020(2) 0.025(2) -0.0038(15) 0.0008(16) -0.0019(15)
C37 0.026(2) 0.022(2) 0.022(2) -0.0047(16) -0.0052(17) -0.0043(16)
C38 0.034(2) 0.0158(19) 0.0137(18) -0.0007(14) 0.0012(16) 0.0010(16)
C39 0.025(2) 0.020(2) 0.028(2) -0.0027(16) 0.0082(17) 0.0051(16)
C40 0.0162(19) 0.021(2) 0.025(2) -0.0041(16) 0.0009(16) 0.0000(15)
C41 0.029(2) 0.0140(19) 0.0155(18) 0.0011(14) 0.0006(16) 0.0022(15)
C42 0.054(3) 0.022(2) 0.021(2) 0.0041(16) -0.009(2) 0.001(2)
C43 0.033(2) 0.019(2) 0.022(2) 0.0048(15) 0.0049(17) 0.0017(17)
C44 0.041(3) 0.024(2) 0.033(2) 0.0097(18) 0.014(2) 0.0038(19)
C45 0.021(2) 0.021(2) 0.0188(19) 0.0004(15) -0.0044(15) 0.0026(15)
C46 0.031(2) 0.030(2) 0.026(2) 0.0053(18) -0.0018(18) 0.0048(18)
C47 0.026(2) 0.026(2) 0.029(2) -0.0014(17) -0.0064(17) -0.0030(17)
C48 0.020(2) 0.040(3) 0.023(2) 0.0006(18) -0.0032(17) 0.0080(18)
C49 0.025(2) 0.019(2) 0.0159(18) 0.0013(14) 0.0019(15) -0.0052(15)
C50 0.038(2) 0.021(2) 0.0191(19) -0.0043(16) 0.0087(17) -0.0008(18)
C51 0.039(3) 0.024(2) 0.0148(19) -0.0004(15) 0.0073(17) -0.0044(18)
C52 0.024(2) 0.034(2) 0.026(2) 0.0017(17) 0.0070(17) -0.0012(17)
C53 0.023(2) 0.020(2) 0.0179(19) -0.0021(15) 0.0017(15) 0.0001(15)
C54 0.025(2) 0.029(2) 0.024(2) -0.0075(17) 0.0050(17) 0.0060(17)
C55 0.023(2) 0.033(2) 0.025(2) -0.0029(17) 0.0079(17) -0.0041(17)
C56 0.027(2) 0.028(2) 0.020(2) 0.0017(16) 0.0039(16) -0.0001(17)
C57 0.0170(19) 0.023(2) 0.0174(18) -0.0054(15) -0.0005(15) 0.0000(15)
C58 0.024(2) 0.040(3) 0.030(2) -0.0106(19) 0.0000(18) -0.0094(19)
C59 0.023(2) 0.029(2) 0.030(2) -0.0067(17) -0.0074(17) 0.0061(17)
C60 0.025(2) 0.027(2) 0.026(2) -0.0089(17) -0.0030(17) -0.0042(17)
C63 0.030(2) 0.0164(19) 0.0163(18) 0.0000(14) 0.0002(16) -0.0016(16)
C64 0.027(2) 0.0125(18) 0.0199(19) -0.0017(14) 0.0014(16) -0.0007(15)

loop_
_atom_type_symbol
_atom_type_description
_atom_type_scat_dispersion_real
_atom_type_scat_dispersion_imag
_atom_type_scat_source
C C 0.0033 0.0016 'International Tables Vol C Tables 4.2.6.8 and 6.1.1.4'
H H 0.0000 0.0000 'International Tables Vol C Tables 4.2.6.8 and 6.1.1.4'
P P 0.1023 0.0942 'International Tables Vol C Tables 4.2.6.8 and 6.1.1.4'
Pt Pt -1.7033 8.3905 'International Tables Vol C Tables 4.2.6.8 and 6.1.1.4'

loop_
_geom_angle_atom_site_label_1
_geom_angle_atom_site_label_2
_geom_angle_atom_site_label_3
_geom_angle
C1 Pt1 C2 36.51(13)
C1 Pt1 P2 158.49(10)
C2 Pt1 P2 122.08(10)
C1 Pt1 P1 113.10(10)
C2 Pt1 P1 149.58(10)
P2 Pt1 P1 88.34(4)
C31 P1 C17 102.59(16)
C31 P1 C13 105.15(17)
C17 P1 C13 109.32(16)
C31 P1 Pt1 107.87(12)
C17 P1 Pt1 116.31(12)
C13 P1 Pt1 114.32(12)
C32 P2 C25 104.41(17)
C32 P2 C21 101.68(17)
C25 P2 C21 109.05(16)
C32 P2 Pt1 107.40(12)
C25 P2 Pt1 114.67(12)
C21 P2 Pt1 117.90(12)
C2 C1 C3 142.6(4)
C2 C1 Pt1 72.5(2)
C3 C1 Pt1 144.9(3)
C1 C2 C9 138.1(3)
C1 C2 Pt1 71.0(2)
C9 C2 Pt1 150.7(3)
C4 C3 C8 117.0(3)
C4 C3 C1 121.9(3)
C8 C3 C1 121.0(3)
C5 C4 C3 121.2(4)
C5 C4 H4A 119.4
C3 C4 H4A 119.4
C6 C5 C4 120.5(4)
C6 C5 H5A 119.8
C4 C5 H5A 119.8
C5 C6 C7 119.4(4)
C5 C6 H6A 120.3
C7 C6 H6A 120.3
C6 C7 C8 120.3(4)
C6 C7 H7A 119.8
C8 C7 H7A 119.8
C7 C8 C3 121.5(4)
C7 C8 H8A 119.3
C3 C8 H8A 119.3
C12 C9 C2 111.5(3)
C12 C9 C10 109.4(3)
C2 C9 C10 107.6(3)
C12 C9 C11 110.0(3)
C2 C9 C11 108.9(3)
C10 C9 C11 109.4(3)
C9 C10 H10A 109.5
C9 C10 H10B 109.5
H10A C10 H10B 109.5
C9 C10 H10C 109.5
H10A C10 H10C 109.5
H10B C10 H10C 109.5
C9 C11 H11A 109.5
C9 C11 H11B 109.5
H11A C11 H11B 109.5
C9 C11 H11C 109.5
H11A C11 H11C 109.5
H11B C11 H11C 109.5
C9 C12 H12A 109.5
C9 C12 H12B 109.5
H12A C12 H12B 109.5
C9 C12 H12C 109.5
H12A C12 H12C 109.5
H12B C12 H12C 109.5
C16 C13 C14 110.1(3)
C16 C13 C15 107.3(3)
C14 C13 C15 106.9(3)
C16 C13 P1 116.2(3)
C14 C13 P1 108.8(3)
C15 C13 P1 107.1(2)
C13 C14 H14A 109.5
C13 C14 H14B 109.5
H14A C14 H14B 109.5
C13 C14 H14C 109.5
H14A C14 H14C 109.5
H14B C14 H14C 109.5
C13 C15 H15A 109.5
C13 C15 H15B 109.5
H15A C15 H15B 109.5
C13 C15 H15C 109.5
H15A C15 H15C 109.5
H15B C15 H15C 109.5
C13 C16 H16A 109.5
C13 C16 H16B 109.5
H16A C16 H16B 109.5
C13 C16 H16C 109.5
H16A C16 H16C 109.5
H16B C16 H16C 109.5
C18 C17 C20 108.0(3)
C18 C17 C19 109.2(3)
C20 C17 C19 107.0(3)
C18 C17 P1 110.3(3)
C20 C17 P1 107.4(2)
C19 C17 P1 114.6(3)
C17 C18 H18A 109.5
C17 C18 H18B 109.5
H18A C18 H18B 109.5
C17 C18 H18C 109.5
H18A C18 H18C 109.5
H18B C18 H18C 109.5
C17 C19 H19A 109.5
C17 C19 H19B 109.5
H19A C19 H19B 109.5
C17 C19 H19C 109.5
H19A C19 H19C 109.5
H19B C19 H19C 109.5
C17 C20 H20A 109.5
C17 C20 H20B 109.5
H20A C20 H20B 109.5
C17 C20 H20C 109.5
H20A C20 H20C 109.5
H20B C20 H20C 109.5
C24 C21 C23 108.0(3)
C24 C21 C22 107.4(3)
C23 C21 C22 109.3(3)
C24 C21 P2 107.0(2)
C23 C21 P2 115.4(3)
C22 C21 P2 109.4(2)
C21 C22 H22A 109.5
C21 C22 H22B 109.5
H22A C22 H22B 109.5
C21 C22 H22C 109.5
H22A C22 H22C 109.5
H22B C22 H22C 109.5
C21 C23 H23A 109.5
C21 C23 H23B 109.5
H23A C23 H23B 109.5
C21 C23 H23C 109.5
H23A C23 H23C 109.5
H23B C23 H23C 109.5
C21 C24 H24A 109.5
C21 C24 H24B 109.5
H24A C24 H24B 109.5
C21 C24 H24C 109.5
H24A C24 H24C 109.5
H24B C24 H24C 109.5
C26 C25 C27 107.1(3)
C26 C25 C28 109.3(3)
C27 C25 C28 107.4(3)
C26 C25 P2 109.2(3)
C27 C25 P2 107.8(2)
C28 C25 P2 115.6(3)
C25 C26 H26A 109.5
C25 C26 H26B 109.5
H26A C26 H26B 109.5
C25 C26 H26C 109.5
H26A C26 H26C 109.5
H26B C26 H26C 109.5
C25 C27 H27A 109.5
C25 C27 H27B 109.5
H27A C27 H27B 109.5
C25 C27 H27C 109.5
H27A C27 H27C 109.5
H27B C27 H27C 109.5
C25 C28 H28A 109.5
C25 C28 H28B 109.5
H28A C28 H28B 109.5
C25 C28 H28C 109.5
H28A C28 H28C 109.5
H28B C28 H28C 109.5
C32 C31 P1 112.8(2)
C32 C31 H31A 109.0
P1 C31 H31A 109.0
C32 C31 H31B 109.0
P1 C31 H31B 109.0
H31A C31 H31B 107.8
C31 C32 P2 113.2(2)
C31 C32 H32A 108.9
P2 C32 H32A 108.9
C31 C32 H32B 108.9
P2 C32 H32B 108.9
H32A C32 H32B 107.8
C34 Pt2 C33 37.17(13)
C34 Pt2 P4 121.02(10)
C33 Pt2 P4 158.18(10)
C34 Pt2 P3 150.11(10)
C33 Pt2 P3 112.95(10)
P4 Pt2 P3 88.87(4)
C63 P3 C49 103.36(17)
C63 P3 C45 104.97(17)
C49 P3 C45 109.13(17)
C63 P3 Pt2 107.69(12)
C49 P3 Pt2 116.26(12)
C45 P3 Pt2 114.23(12)
C64 P4 C57 103.78(17)
C64 P4 C53 102.33(17)
C57 P4 C53 108.23(16)
C64 P4 Pt2 107.10(12)
C57 P4 Pt2 115.56(12)
C53 P4 Pt2 118.01(12)
C34 C33 C35 143.2(3)
C34 C33 Pt2 71.4(2)
C35 C33 Pt2 145.4(3)
C33 C34 C41 136.8(3)
C33 C34 Pt2 71.4(2)
C41 C34 Pt2 151.7(3)
C36 C35 C40 117.4(3)
C36 C35 C33 122.0(3)
C40 C35 C33 120.6(3)
C37 C36 C35 121.4(4)
C37 C36 H36A 119.3
C35 C36 H36A 119.3
C36 C37 C38 120.1(4)
C36 C37 H37A 119.9
C38 C37 H37A 119.9
C39 C38 C37 119.4(3)
C39 C38 H38A 120.3
C37 C38 H38A 120.3
C38 C39 C40 120.3(4)
C38 C39 H39A 119.8
C40 C39 H39A 119.8
C39 C40 C35 121.3(4)
C39 C40 H40A 119.4
C35 C40 H40A 119.4
C34 C41 C42 110.9(3)
C34 C41 C44 108.8(3)
C42 C41 C44 110.3(3)
C34 C41 C43 108.9(3)
C42 C41 C43 108.0(3)
C44 C41 C43 109.9(3)
C41 C42 H42A 109.5
C41 C42 H42B 109.5
H42A C42 H42B 109.5
C41 C42 H42C 109.5
H42A C42 H42C 109.5
H42B C42 H42C 109.5
C41 C43 H43A 109.5
C41 C43 H43B 109.5
H43A C43 H43B 109.5
C41 C43 H43C 109.5
H43A C43 H43C 109.5
H43B C43 H43C 109.5
C41 C44 H44A 109.5
C41 C44 H44B 109.5
H44A C44 H44B 109.5
C41 C44 H44C 109.5
H44A C44 H44C 109.5
H44B C44 H44C 109.5
C47 C45 C46 110.4(3)
C47 C45 C48 106.5(3)
C46 C45 C48 107.4(3)
C47 C45 P3 109.3(2)
C46 C45 P3 115.5(3)
C48 C45 P3 107.3(2)
C45 C46 H46A 109.5
C45 C46 H46B 109.5
H46A C46 H46B 109.5
C45 C46 H46C 109.5
H46A C46 H46C 109.5
H46B C46 H46C 109.5
C45 C47 H47A 109.5
C45 C47 H47B 109.5
H47A C47 H47B 109.5
C45 C47 H47C 109.5
H47A C47 H47C 109.5
H47B C47 H47C 109.5
C45 C48 H48A 109.5
C45 C48 H48B 109.5
H48A C48 H48B 109.5
C45 C48 H48C 109.5
H48A C48 H48C 109.5
H48B C48 H48C 109.5
C52 C49 C51 107.5(3)
C52 C49 C50 107.4(3)
C51 C49 C50 109.6(3)
C52 C49 P3 107.2(2)
C51 C49 P3 114.7(3)
C50 C49 P3 110.0(3)
C49 C50 H50A 109.5
C49 C50 H50B 109.5
H50A C50 H50B 109.5
C49 C50 H50C 109.5
H50A C50 H50C 109.5
H50B C50 H50C 109.5
C49 C51 H51A 109.5
C49 C51 H51B 109.5
H51A C51 H51B 109.5
C49 C51 H51C 109.5
H51A C51 H51C 109.5
H51B C51 H51C 109.5
C49 C52 H52A 109.5
C49 C52 H52B 109.5
H52A C52 H52B 109.5
C49 C52 H52C 109.5
H52A C52 H52C 109.5
H52B C52 H52C 109.5
C56 C53 C54 108.8(3)
C56 C53 C55 108.2(3)
C54 C53 C55 107.4(3)
C56 C53 P4 111.0(3)
C54 C53 P4 115.0(3)
C55 C53 P4 106.2(2)
C53 C54 H54A 109.5
C53 C54 H54B 109.5
H54A C54 H54B 109.5
C53 C54 H54C 109.5
H54A C54 H54C 109.5
H54B C54 H54C 109.5
C53 C55 H55A 109.5
C53 C55 H55B 109.5
H55A C55 H55B 109.5
C53 C55 H55C 109.5
H55A C55 H55C 109.5
H55B C55 H55C 109.5
C53 C56 H56A 109.5
C53 C56 H56B 109.5
H56A C56 H56B 109.5
C53 C56 H56C 109.5
H56A C56 H56C 109.5
H56B C56 H56C 109.5
C58 C57 C59 107.0(3)
C58 C57 C60 107.5(3)
C59 C57 C60 109.3(3)
C58 C57 P4 106.7(3)
C59 C57 P4 110.2(3)
C60 C57 P4 115.8(3)
C57 C58 H58A 109.5
C57 C58 H58B 109.5
H58A C58 H58B 109.5
C57 C58 H58C 109.5
H58A C58 H58C 109.5
H58B C58 H58C 109.5
C57 C59 H59A 109.5
C57 C59 H59B 109.5
H59A C59 H59B 109.5
C57 C59 H59C 109.5
H59A C59 H59C 109.5
H59B C59 H59C 109.5
C57 C60 H60A 109.5
C57 C60 H60B 109.5
H60A C60 H60B 109.5
C57 C60 H60C 109.5
H60A C60 H60C 109.5
H60B C60 H60C 109.5
C64 C63 P3 113.1(2)
C64 C63 H63A 109.0
P3 C63 H63A 109.0
C64 C63 H63B 109.0
P3 C63 H63B 109.0
H63A C63 H63B 107.8
C63 C64 P4 113.4(2)
C63 C64 H64A 108.9
P4 C64 H64A 108.9
C63 C64 H64B 108.9
P4 C64 H64B 108.9
H64A C64 H64B 107.7

loop_
_geom_bond_atom_site_label_1
_geom_bond_atom_site_label_2
_geom_bond_distance
Pt1 C1 2.043(3)
Pt1 C2 2.060(3)
Pt1 P2 2.2788(9)
Pt1 P1 2.2798(10)
P1 C31 1.859(4)
P1 C17 1.890(4)
P1 C13 1.896(4)
P2 C32 1.868(4)
P2 C25 1.887(4)
P2 C21 1.894(4)
C1 C2 1.285(5)
C1 C3 1.459(5)
C2 C9 1.528(5)
C3 C4 1.399(5)
C3 C8 1.403(5)
C4 C5 1.389(5)
C4 H4A 0.9500
C5 C6 1.379(5)
C5 H5A 0.9500
C6 C7 1.380(5)
C6 H6A 0.9500
C7 C8 1.384(5)
C7 H7A 0.9500
C8 H8A 0.9500
C9 C12 1.515(5)
C9 C10 1.537(5)
C9 C11 1.539(5)
C10 H10A 0.9800
C10 H10B 0.9800
C10 H10C 0.9800
C11 H11A 0.9800
C11 H11B 0.9800
C11 H11C 0.9800
C12 H12A 0.9800
C12 H12B 0.9800
C12 H12C 0.9800
C13 C16 1.528(5)
C13 C14 1.537(5)
C13 C15 1.540(5)
C14 H14A 0.9800
C14 H14B 0.9800
C14 H14C 0.9800
C15 H15A 0.9800
C15 H15B 0.9800
C15 H15C 0.9800
C16 H16A 0.9800
C16 H16B 0.9800
C16 H16C 0.9800
C17 C18 1.534(5)
C17 C20 1.534(5)
C17 C19 1.538(5)
C18 H18A 0.9800
C18 H18B 0.9800
C18 H18C 0.9800
C19 H19A 0.9800
C19 H19B 0.9800
C19 H19C 0.9800
C20 H20A 0.9800
C20 H20B 0.9800
C20 H20C 0.9800
C21 C24 1.529(5)
C21 C23 1.540(5)
C21 C22 1.544(5)
C22 H22A 0.9800
C22 H22B 0.9800
C22 H22C 0.9800
C23 H23A 0.9800
C23 H23B 0.9800
C23 H23C 0.9800
C24 H24A 0.9800
C24 H24B 0.9800
C24 H24C 0.9800
C25 C26 1.529(5)
C25 C27 1.529(5)
C25 C28 1.540(5)
C26 H26A 0.9800
C26 H26B 0.9800
C26 H26C 0.9800
C27 H27A 0.9800
C27 H27B 0.9800
C27 H27C 0.9800
C28 H28A 0.9800
C28 H28B 0.9800
C28 H28C 0.9800
C31 C32 1.534(5)
C31 H31A 0.9900
C31 H31B 0.9900
C32 H32A 0.9900
C32 H32B 0.9900
Pt2 C34 2.046(3)
Pt2 C33 2.047(3)
Pt2 P4 2.2761(9)
Pt2 P3 2.2782(9)
P3 C63 1.854(4)
P3 C49 1.889(4)
P3 C45 1.890(4)
P4 C64 1.863(4)
P4 C57 1.891(4)
P4 C53 1.892(4)
C33 C34 1.304(5)
C33 C35 1.457(5)
C34 C41 1.509(5)
C35 C36 1.394(5)
C35 C40 1.403(5)
C36 C37 1.383(5)
C36 H36A 0.9500
C37 C38 1.395(5)
C37 H37A 0.9500
C38 C39 1.380(5)
C38 H38A 0.9500
C39 C40 1.385(5)
C39 H39A 0.9500
C40 H40A 0.9500
C41 C42 1.528(5)
C41 C44 1.530(5)
C41 C43 1.544(5)
C42 H42A 0.9800
C42 H42B 0.9800
C42 H42C 0.9800
C43 H43A 0.9800
C43 H43B 0.9800
C43 H43C 0.9800
C44 H44A 0.9800
C44 H44B 0.9800
C44 H44C 0.9800
C45 C47 1.535(5)
C45 C46 1.538(5)
C45 C48 1.537(5)
C46 H46A 0.9800
C46 H46B 0.9800
C46 H46C 0.9800
C47 H47A 0.9800
C47 H47B 0.9800
C47 H47C 0.9800
C48 H48A 0.9800
C48 H48B 0.9800
C48 H48C 0.9800
C49 C52 1.536(5)
C49 C51 1.538(5)
C49 C50 1.537(5)
C50 H50A 0.9800
C50 H50B 0.9800
C50 H50C 0.9800
C51 H51A 0.9800
C51 H51B 0.9800
C51 H51C 0.9800
C52 H52A 0.9800
C52 H52B 0.9800
C52 H52C 0.9800
C53 C56 1.530(5)
C53 C54 1.537(5)
C53 C55 1.538(5)
C54 H54A 0.9800
C54 H54B 0.9800
C54 H54C 0.9800
C55 H55A 0.9800
C55 H55B 0.9800
C55 H55C 0.9800
C56 H56A 0.9800
C56 H56B 0.9800
C56 H56C 0.9800
C57 C58 1.527(5)
C57 C59 1.530(5)
C57 C60 1.534(5)
C58 H58A 0.9800
C58 H58B 0.9800
C58 H58C 0.9800
C59 H59A 0.9800
C59 H59B 0.9800
C59 H59C 0.9800
C60 H60A 0.9800
C60 H60B 0.9800
C60 H60C 0.9800
C63 C64 1.545(5)
C63 H63A 0.9900
C63 H63B 0.9900
C64 H64A 0.9900
C64 H64B 0.9900

loop_
_geom_torsion_atom_site_label_1
_geom_torsion_atom_site_label_2
_geom_torsion_atom_site_label_3
_geom_torsion_atom_site_label_4
_geom_torsion
C1 Pt1 P1 C31 169.93(16)
C2 Pt1 P1 C31 172.0(2)
P2 Pt1 P1 C31 -8.35(13)
C1 Pt1 P1 C17 55.42(17)
C2 Pt1 P1 C17 57.5(2)
P2 Pt1 P1 C17 -122.86(14)
C1 Pt1 P1 C13 -73.51(17)
C2 Pt1 P1 C13 -71.5(2)
P2 Pt1 P1 C13 108.21(13)
C1 Pt1 P2 C32 175.8(3)
C2 Pt1 P2 C32 171.30(17)
P1 Pt1 P2 C32 -8.51(13)
C1 Pt1 P2 C25 -68.7(3)
C2 Pt1 P2 C25 -73.18(18)
P1 Pt1 P2 C25 107.02(13)
C1 Pt1 P2 C21 61.9(3)
C2 Pt1 P2 C21 57.34(18)
P1 Pt1 P2 C21 -122.47(14)
P2 Pt1 C1 C2 -6.4(4)
P1 Pt1 C1 C2 178.26(19)
C2 Pt1 C1 C3 179.2(6)
P2 Pt1 C1 C3 172.8(3)
P1 Pt1 C1 C3 -2.5(5)
C3 C1 C2 C9 5.2(9)
Pt1 C1 C2 C9 -175.5(5)
C3 C1 C2 Pt1 -179.3(6)
P2 Pt1 C2 C1 177.22(18)
P1 Pt1 C2 C1 -3.2(3)
C1 Pt1 C2 C9 173.9(7)
P2 Pt1 C2 C9 -8.9(6)
P1 Pt1 C2 C9 170.7(4)
C2 C1 C3 C4 -90.8(6)
Pt1 C1 C3 C4 90.4(5)
C2 C1 C3 C8 88.3(6)
Pt1 C1 C3 C8 -90.5(5)
C8 C3 C4 C5 -0.8(6)
C1 C3 C4 C5 178.3(3)
C3 C4 C5 C6 -1.1(6)
C4 C5 C6 C7 1.7(6)
C5 C6 C7 C8 -0.4(6)
C6 C7 C8 C3 -1.6(6)
C4 C3 C8 C7 2.2(6)
C1 C3 C8 C7 -176.9(4)
C1 C2 C9 C12 -132.0(5)
Pt1 C2 C9 C12 56.7(7)
C1 C2 C9 C10 -12.0(6)
Pt1 C2 C9 C10 176.7(4)
C1 C2 C9 C11 106.5(5)
Pt1 C2 C9 C11 -64.8(6)
C31 P1 C13 C16 -68.9(3)
C17 P1 C13 C16 40.6(3)
Pt1 P1 C13 C16 173.0(2)
C31 P1 C13 C14 166.2(3)
C17 P1 C13 C14 -84.3(3)
Pt1 P1 C13 C14 48.1(3)
C31 P1 C13 C15 51.0(3)
C17 P1 C13 C15 160.5(3)
Pt1 P1 C13 C15 -67.2(3)
C31 P1 C17 C18 164.7(3)
C13 P1 C17 C18 53.4(3)
Pt1 P1 C17 C18 -77.9(3)
C31 P1 C17 C20 -77.9(3)
C13 P1 C17 C20 170.9(2)
Pt1 P1 C17 C20 39.6(3)
C31 P1 C17 C19 40.9(3)
C13 P1 C17 C19 -70.3(3)
Pt1 P1 C17 C19 158.4(2)
C32 P2 C21 C24 -80.5(3)
C25 P2 C21 C24 169.6(2)
Pt1 P2 C21 C24 36.6(3)
C32 P2 C21 C23 39.7(3)
C25 P2 C21 C23 -70.2(3)
Pt1 P2 C21 C23 156.7(2)
C32 P2 C21 C22 163.4(3)
C25 P2 C21 C22 53.5(3)
Pt1 P2 C21 C22 -79.5(3)
C32 P2 C25 C26 168.3(2)
C21 P2 C25 C26 -83.7(3)
Pt1 P2 C25 C26 51.0(3)
C32 P2 C25 C27 52.2(3)
C21 P2 C25 C27 160.3(2)
Pt1 P2 C25 C27 -65.0(3)
C32 P2 C25 C28 -68.0(3)
C21 P2 C25 C28 40.1(3)
Pt1 P2 C25 C28 174.8(2)
C17 P1 C31 C32 151.4(3)
C13 P1 C31 C32 -94.3(3)
Pt1 P1 C31 C32 28.1(3)
P1 C31 C32 P2 -36.6(3)
C25 P2 C32 C31 -93.9(3)
C21 P2 C32 C31 152.7(3)
Pt1 P2 C32 C31 28.3(3)
C34 Pt2 P3 C63 173.3(2)
C33 Pt2 P3 C63 172.23(17)
P4 Pt2 P3 C63 -7.30(14)
C34 Pt2 P3 C49 58.0(3)
C33 Pt2 P3 C49 56.89(17)
P4 Pt2 P3 C49 -122.63(13)
C34 Pt2 P3 C45 -70.5(2)
C33 Pt2 P3 C45 -71.62(17)
P4 Pt2 P3 C45 108.85(13)
C34 Pt2 P4 C64 170.53(17)
C33 Pt2 P4 C64 172.1(3)
P3 Pt2 P4 C64 -9.10(13)
C34 Pt2 P4 C57 -74.41(18)
C33 Pt2 P4 C57 -72.9(3)
P3 Pt2 P4 C57 105.95(14)
C34 Pt2 P4 C53 55.91(18)
C33 Pt2 P4 C53 57.4(3)
P3 Pt2 P4 C53 -123.73(14)
P4 Pt2 C33 C34 -2.2(4)
P3 Pt2 C33 C34 179.09(19)
C34 Pt2 C33 C35 -179.3(6)
P4 Pt2 C33 C35 178.5(3)
P3 Pt2 C33 C35 -0.2(5)
C35 C33 C34 C41 1.2(9)
Pt2 C33 C34 C41 -178.1(5)
C35 C33 C34 Pt2 179.4(6)
P4 Pt2 C34 C33 179.05(18)
P3 Pt2 C34 C33 -1.7(3)
C33 Pt2 C34 C41 177.3(7)
P4 Pt2 C34 C41 -3.6(6)
P3 Pt2 C34 C41 175.6(4)
C34 C33 C35 C36 -86.9(6)
Pt2 C33 C35 C36 92.1(5)
C34 C33 C35 C40 93.1(6)
Pt2 C33 C35 C40 -87.9(5)
C40 C35 C36 C37 -2.1(5)
C33 C35 C36 C37 177.9(3)
C35 C36 C37 C38 -0.3(6)
C36 C37 C38 C39 2.3(6)
C37 C38 C39 C40 -1.8(6)
C38 C39 C40 C35 -0.7(6)
C36 C35 C40 C39 2.6(5)
C33 C35 C40 C39 -177.4(3)
C33 C34 C41 C42 -134.4(5)
Pt2 C34 C41 C42 49.3(7)
C33 C34 C41 C44 104.1(5)
Pt2 C34 C41 C44 -72.1(7)
C33 C34 C41 C43 -15.7(6)
Pt2 C34 C41 C43 168.1(5)
C63 P3 C45 C47 166.2(3)
C49 P3 C45 C47 -83.5(3)
Pt2 P3 C45 C47 48.5(3)
C63 P3 C45 C46 -68.6(3)
C49 P3 C45 C46 41.6(3)
Pt2 P3 C45 C46 173.7(2)
C63 P3 C45 C48 51.2(3)
C49 P3 C45 C48 161.4(3)
Pt2 P3 C45 C48 -66.6(3)
C63 P3 C49 C52 -79.6(3)
C45 P3 C49 C52 169.1(2)
Pt2 P3 C49 C52 38.1(3)
C63 P3 C49 C51 39.7(3)
C45 P3 C49 C51 -71.6(3)
Pt2 P3 C49 C51 157.4(2)
C63 P3 C49 C50 163.9(3)
C45 P3 C49 C50 52.5(3)
Pt2 P3 C49 C50 -78.4(3)
C64 P4 C53 C56 162.1(3)
C57 P4 C53 C56 52.9(3)
Pt2 P4 C53 C56 -80.7(3)
C64 P4 C53 C54 38.0(3)
C57 P4 C53 C54 -71.2(3)
Pt2 P4 C53 C54 155.2(2)
C64 P4 C53 C55 -80.5(3)
C57 P4 C53 C55 170.3(2)
Pt2 P4 C53 C55 36.7(3)
C64 P4 C57 C58 54.5(3)
C53 P4 C57 C58 162.7(3)
Pt2 P4 C57 C58 -62.4(3)
C64 P4 C57 C59 170.3(3)
C53 P4 C57 C59 -81.5(3)
Pt2 P4 C57 C59 53.4(3)
C64 P4 C57 C60 -65.0(3)
C53 P4 C57 C60 43.2(3)
Pt2 P4 C57 C60 178.1(2)
C49 P3 C63 C64 150.1(3)
C45 P3 C63 C64 -95.6(3)
Pt2 P3 C63 C64 26.5(3)
P3 C63 C64 P4 -35.6(4)
C57 P4 C64 C63 -94.7(3)
C53 P4 C64 C63 152.8(3)
Pt2 P4 C64 C63 28.0(3)
